data_7012500
loop_
_publ_author_name
'Herrera, Aida M.'
'Staples, Richard J.'
'Kryatov, Sergey V.'
'Nazarenko, Alexander Y.'
'Rybak-Akimova, Elena V.'

_publ_section_title
;
 Nickel(ii) and copper(ii) complexes with pyridine-containing
 macrocycles bearing an aminopropyl pendant arm: synthesis,
 characterization, and modifications of the pendant amino
 groupElectronic supplementary information (ESI) available: colour
 versions of Figs. 4, 5 and 7. See
 http://www.rsc.org/suppdata/dt/b2/b211489e/
;
_journal_issue 5
_journal_name_full 'Dalton Transactions'
_journal_page_first 846
_journal_paper_doi 10.1039/b211489e
_journal_year 2003
_chemical_formula_sum 'C18 H33 Cl2 N5 Ni O8'
_chemical_formula_weight 577.10
_chemical_name_systematic
; 
? 
;
_space_group_IT_number 2
_symmetry_cell_setting triclinic
_symmetry_space_group_name_Hall '-P 1'
_symmetry_space_group_name_H-M 'P -1'
_atom_sites_solution_hydrogens geom
_atom_sites_solution_primary direct
_atom_sites_solution_secondary difmap
_audit_creation_method manual
_cell_angle_alpha 105.17(2)
_cell_angle_beta 105.66(2)
_cell_angle_gamma 88.86(2)
_cell_formula_units_Z 2
_cell_length_a 9.745(3)
_cell_length_b 16.107(3)
_cell_length_c 8.952(3)
_cell_measurement_reflns_used 24
_cell_measurement_temperature 293(2)
_cell_measurement_theta_max 13
_cell_measurement_theta_min 10
_cell_volume 1303.9(7)
_computing_cell_refinement 'MSC/AFC Diffractometer Control'
_computing_data_collection 'MSC/AFC Diffractometer Control'
_computing_data_reduction teXsan
_computing_publication_material SHELXL-97
_computing_structure_refinement SHELXL-97
_computing_structure_solution SHELXS-97
_diffrn_ambient_temperature 293(2)
_diffrn_measured_fraction_theta_full 0.994
_diffrn_measured_fraction_theta_max 0.994
_diffrn_measurement_device_type AFC5S
_diffrn_measurement_method 'omega scan'
_diffrn_radiation_monochromator graphite
_diffrn_radiation_source 'fine-focus sealed tube'
_diffrn_radiation_type MoK\a
_diffrn_radiation_wavelength 0.71069
_diffrn_reflns_av_R_equivalents 0.0529
_diffrn_reflns_av_sigmaI/netI 0.1053
_diffrn_reflns_limit_h_max 10
_diffrn_reflns_limit_h_min 0
_diffrn_reflns_limit_k_max 17
_diffrn_reflns_limit_k_min -17
_diffrn_reflns_limit_l_max 9
_diffrn_reflns_limit_l_min -9
_diffrn_reflns_number 3776
_diffrn_reflns_theta_full 22.53
_diffrn_reflns_theta_max 22.53
_diffrn_reflns_theta_min 2.17
_diffrn_standards_decay_% 6
_diffrn_standards_interval_count 150
_diffrn_standards_number 3
_exptl_absorpt_coefficient_mu 0.999
_exptl_absorpt_correction_T_max 0.85
_exptl_absorpt_correction_T_min 0.8
_exptl_absorpt_correction_type psi-scan
_exptl_crystal_colour purple
_exptl_crystal_density_diffrn 1.470
_exptl_crystal_density_method 'not measured'
_exptl_crystal_description prism
_exptl_crystal_F_000 604
_exptl_crystal_size_max 0.24
_exptl_crystal_size_mid 0.2
_exptl_crystal_size_min 0.15
_refine_diff_density_max 0.511
_refine_diff_density_min -0.385
_refine_diff_density_rms 0.083
_refine_ls_extinction_method none
_refine_ls_goodness_of_fit_ref 1.018
_refine_ls_hydrogen_treatment mixed
_refine_ls_matrix_type full
_refine_ls_number_parameters 307
_refine_ls_number_reflns 3409
_refine_ls_number_restraints 26
_refine_ls_restrained_S_all 1.016
_refine_ls_R_factor_all 0.1325
_refine_ls_R_factor_gt 0.0593
_refine_ls_shift/su_max 0.000
_refine_ls_shift/su_mean 0.000
_refine_ls_structure_factor_coef Fsqd
_refine_ls_weighting_details 'w=1/[\s^2^(Fo^2^)+(0.0961P)^2^+0.0000P] where P=(Fo^2^+2Fc^2^)/3'
_refine_ls_weighting_scheme calc
_refine_ls_wR_factor_gt 0.1532
_refine_ls_wR_factor_ref 0.1848
_reflns_number_gt 2199
_reflns_number_total 3409
_reflns_threshold_expression >2sigma(I)
_cod_data_source_file b211489e.txt
_cod_data_source_block '[Ni(L2b)](ClO4)2'
_cod_depositor_comments
;
The following automatic conversions were performed:
'_symmetry_cell_setting' value 'Triclinic' changed to 'triclinic'
according to '/home/saulius/struct/CIF-dictionaries/cif_core.dic'
dictionary named 'cif_core.dic' version 2.4.1 from 2010-06-29.

Automatic conversion script
Id: cif_fix_enum 1527 2010-12-29 10:47:43Z saulius 

The following automatic conversions were performed:

'_refine_ls_weighting_scheme' value 'calc
w=1/[\s^2^(Fo^2^)+(0.0961P)^2^+0.0000P] where P=(Fo^2^+2Fc^2^)/3' was
changed to 'calc'. New tag '_refine_ls_weighting_details' was
created. The value of the new tag was set to
'w=1/[\s^2^(Fo^2^)+(0.0961P)^2^+0.0000P] where P=(Fo^2^+2Fc^2^)/3'.

Automatic conversion script
Id: cif_fix_values 3143 2015-03-26 13:38:13Z robertas 
;
_cod_original_cell_volume 1303.9(6)
_cod_original_sg_symbol_H-M P-1
_cod_database_code 7012500

loop_
_symmetry_equiv_pos_as_xyz
'x, y, z'
'-x, -y, -z'

loop_
_atom_site_label
_atom_site_type_symbol
_atom_site_fract_x
_atom_site_fract_y
_atom_site_fract_z
_atom_site_U_iso_or_equiv
_atom_site_adp_type
_atom_site_occupancy
_atom_site_calc_flag
_atom_site_refinement_flags
_atom_site_disorder_assembly
_atom_site_disorder_group
Ni Ni 0.17653(9) 0.25883(6) 0.05919(11) 0.0517(4) Uani 1 d . . .
N1 N -0.0238(6) 0.2786(4) -0.0483(8) 0.0569(16) Uani 1 d . . .
N2 N 0.1367(6) 0.3669(4) 0.2344(7) 0.0588(16) Uani 1 d . . .
H2C H 0.1754 0.3610 0.3353 0.080 Uiso 1 calc R . .
N3 N 0.3934(6) 0.2704(4) 0.1499(8) 0.0625(17) Uani 1 d . . .
N4 N 0.1682(7) 0.2082(4) -0.1847(8) 0.0685(18) Uani 1 d . . .
H4C H 0.1745 0.2549 -0.2224 0.080 Uiso 1 calc R . .
N5 N 0.1544(6) 0.1519(4) 0.1300(8) 0.0653(17) Uani 1 d . . .
H5C H 0.0610 0.1415 0.1171 0.080 Uiso 1 calc R . .
H5D H 0.1836 0.1072 0.0639 0.080 Uiso 1 calc R . .
C1 C -0.0949(8) 0.3395(5) 0.0307(10) 0.060(2) Uani 1 d . . .
C2 C -0.0179(8) 0.3790(5) 0.2057(10) 0.067(2) Uani 1 d . . .
H2A H -0.0323 0.4410 0.2312 0.080 Uiso 1 calc R . .
C3 C 0.2131(9) 0.4392(5) 0.2072(11) 0.074(2) Uani 1 d . . .
H3C H 0.1876 0.4939 0.2670 0.080 Uiso 1 calc R . .
H3D H 0.1838 0.4374 0.0938 0.080 Uiso 1 calc R . .
C4 C 0.3731(8) 0.4322(5) 0.2606(11) 0.078(3) Uani 1 d . . .
H4A H 0.4181 0.4865 0.2658 0.080 Uiso 1 calc R . .
H4B H 0.3977 0.4257 0.3693 0.080 Uiso 1 calc R . .
C5 C 0.4390(8) 0.3608(5) 0.1605(11) 0.075(2) Uani 1 d . . .
H5A H 0.4167 0.3677 0.0522 0.080 Uiso 1 calc R . .
H5B H 0.5419 0.3680 0.2043 0.080 Uiso 1 calc R . .
C6 C 0.4715(8) 0.2103(6) 0.0450(11) 0.083(3) Uani 1 d . . .
H6A H 0.5718 0.2289 0.0846 0.080 Uiso 1 calc R . .
H6B H 0.4634 0.1534 0.0608 0.080 Uiso 1 calc R . .
C7 C 0.4267(9) 0.2013(6) -0.1320(11) 0.082(3) Uani 1 d . . .
H7A H 0.4994 0.1716 -0.1780 0.080 Uiso 1 calc R . .
H7B H 0.4237 0.2585 -0.1487 0.080 Uiso 1 calc R . .
C8 C 0.2844(9) 0.1539(5) -0.2237(10) 0.077(2) Uani 1 d . . .
H8A H 0.2744 0.1404 -0.3384 0.080 Uiso 1 calc R . .
H8B H 0.2791 0.1003 -0.1949 0.080 Uiso 1 calc R . .
C9 C 0.0218(9) 0.1706(6) -0.2648(10) 0.080(3) Uani 1 d . . .
H9A H 0.0132 0.1202 -0.2253 0.080 Uiso 1 calc R . .
C10 C -0.0798(8) 0.2359(5) -0.2011(11) 0.069(2) Uani 1 d . . .
C11 C -0.2101(9) 0.2543(6) -0.2826(12) 0.085(3) Uani 1 d . . .
H11A H -0.2490 0.2251 -0.3901 0.080 Uiso 1 calc R . .
C12 C -0.2849(9) 0.3170(7) -0.2048(14) 0.090(3) Uani 1 d . . .
H12A H -0.3752 0.3291 -0.2597 0.080 Uiso 1 calc R . .
C13 C -0.2269(9) 0.3612(6) -0.0480(12) 0.076(2) Uani 1 d . . .
H13A H -0.2752 0.4046 0.0043 0.080 Uiso 1 calc R . .
C14 C 0.4399(8) 0.2552(6) 0.3112(11) 0.079(2) Uani 1 d . . .
H14A H 0.4057 0.3008 0.3850 0.080 Uiso 1 calc R . .
H14B H 0.5434 0.2604 0.3464 0.080 Uiso 1 calc R . .
C15 C 0.3923(9) 0.1700(6) 0.3266(11) 0.081(3) Uani 1 d . . .
H15A H 0.4396 0.1654 0.4341 0.080 Uiso 1 calc R . .
H15B H 0.4248 0.1242 0.2514 0.080 Uiso 1 calc R . .
C16 C 0.2318(9) 0.1544(6) 0.2963(10) 0.075(2) Uani 1 d . . .
H16A H 0.2135 0.1002 0.3176 0.080 Uiso 1 calc R . .
H16B H 0.1972 0.2000 0.3696 0.080 Uiso 1 calc R . .
C18 C -0.0781(9) 0.3400(5) 0.3160(11) 0.077(2) Uani 1 d . . .
H18A H -0.0234 0.3631 0.4257 0.080 Uiso 1 calc R . .
H18B H -0.0726 0.2786 0.2861 0.080 Uiso 1 calc R . .
H18C H -0.1759 0.3541 0.3050 0.080 Uiso 1 calc R . .
C17 C -0.0131(12) 0.1396(8) -0.4396(13) 0.136(4) Uani 1 d . . .
H17A H 0.0499 0.0956 -0.4691 0.080 Uiso 1 calc R . .
H17B H -0.0022 0.1866 -0.4838 0.080 Uiso 1 calc R . .
H17C H -0.1100 0.1164 -0.4811 0.080 Uiso 1 calc R . .
Cl1 Cl 0.7321(2) 0.58634(13) 0.2937(2) 0.0658(6) Uani 1 d D . .
O11 O 0.7697(7) 0.5285(4) 0.3886(8) 0.103(2) Uani 1 d D . .
O12 O 0.8418(7) 0.5967(4) 0.2239(9) 0.113(2) Uani 1 d D . .
O13 O 0.6066(8) 0.5553(5) 0.1713(9) 0.141(3) Uani 1 d D . .
O14 O 0.7100(10) 0.6661(4) 0.3892(9) 0.145(3) Uani 1 d D . .
Cl2 Cl 0.2187(2) -0.07336(14) -0.1122(3) 0.0872(8) Uani 1 d D . .
O21 O 0.0933(6) -0.0281(4) -0.1601(10) 0.118(2) Uani 1 d D . .
O22 O 0.1852(8) -0.1397(5) -0.0529(12) 0.146(3) Uani 1 d D . .
O23 O 0.3212(8) -0.0147(5) 0.0046(12) 0.168(4) Uani 1 d D . .
O24 O 0.2750(9) -0.1085(7) -0.2435(10) 0.167(4) Uani 1 d D . .

loop_
_atom_site_aniso_label
_atom_site_aniso_U_11
_atom_site_aniso_U_22
_atom_site_aniso_U_33
_atom_site_aniso_U_23
_atom_site_aniso_U_13
_atom_site_aniso_U_12
Ni 0.0421(5) 0.0534(6) 0.0597(6) 0.0134(5) 0.0156(4) 0.0002(4)
N1 0.048(4) 0.058(4) 0.062(4) 0.012(3) 0.015(3) 0.003(3)
N2 0.048(4) 0.059(4) 0.069(4) 0.013(3) 0.018(3) -0.002(3)
N3 0.041(3) 0.080(5) 0.068(4) 0.024(4) 0.014(3) -0.001(3)
N4 0.064(4) 0.070(4) 0.072(5) 0.013(4) 0.026(4) -0.001(3)
N5 0.052(4) 0.062(4) 0.088(5) 0.024(4) 0.024(4) 0.000(3)
C1 0.043(4) 0.055(5) 0.079(6) 0.021(4) 0.010(4) -0.003(4)
C2 0.053(5) 0.050(4) 0.093(6) 0.007(4) 0.027(5) 0.005(4)
C3 0.073(6) 0.061(5) 0.089(6) 0.009(5) 0.033(5) -0.009(4)
C4 0.070(6) 0.068(6) 0.090(6) 0.012(5) 0.020(5) -0.029(5)
C5 0.052(5) 0.079(6) 0.099(7) 0.027(5) 0.027(5) -0.010(4)
C6 0.043(5) 0.106(7) 0.104(8) 0.035(6) 0.023(5) 0.013(5)
C7 0.079(6) 0.092(7) 0.104(8) 0.043(6) 0.056(6) 0.025(5)
C8 0.087(7) 0.079(6) 0.074(6) 0.015(5) 0.045(5) 0.008(5)
C9 0.068(6) 0.085(6) 0.069(6) -0.003(5) 0.012(5) -0.017(5)
C10 0.053(5) 0.068(5) 0.075(6) 0.012(5) 0.007(5) -0.010(4)
C11 0.058(6) 0.101(7) 0.079(6) 0.014(6) 0.001(5) -0.012(5)
C12 0.047(5) 0.108(8) 0.106(8) 0.034(7) -0.001(6) 0.000(5)
C13 0.052(5) 0.075(6) 0.108(8) 0.032(6) 0.027(5) 0.010(4)
C14 0.049(5) 0.102(7) 0.081(6) 0.034(5) 0.002(4) -0.002(5)
C15 0.069(6) 0.101(7) 0.079(6) 0.042(5) 0.014(5) 0.020(5)
C16 0.083(6) 0.076(6) 0.078(6) 0.034(5) 0.028(5) 0.006(5)
C18 0.064(5) 0.077(6) 0.093(6) 0.013(5) 0.038(5) -0.002(4)
C17 0.109(9) 0.144(11) 0.116(10) -0.004(8) 0.001(7) -0.011(8)
Cl1 0.0733(14) 0.0579(13) 0.0638(13) 0.0120(11) 0.0189(11) 0.0013(10)
O11 0.128(6) 0.096(5) 0.102(5) 0.052(4) 0.033(4) 0.021(4)
O12 0.116(6) 0.117(5) 0.144(6) 0.052(5) 0.079(5) 0.016(4)
O13 0.110(6) 0.170(7) 0.124(6) 0.063(6) -0.026(5) -0.062(5)
O14 0.236(10) 0.088(5) 0.117(6) 0.014(5) 0.077(6) 0.045(5)
Cl2 0.0602(14) 0.0684(15) 0.133(2) 0.0218(15) 0.0316(14) 0.0024(12)
O21 0.073(4) 0.103(5) 0.185(8) 0.049(5) 0.037(5) 0.024(4)
O22 0.113(6) 0.107(6) 0.247(10) 0.080(6) 0.067(6) -0.003(5)
O23 0.105(6) 0.097(6) 0.248(11) -0.007(6) 0.007(7) -0.032(5)
O24 0.138(7) 0.256(11) 0.137(7) 0.078(8) 0.070(6) 0.102(7)

loop_
_atom_type_symbol
_atom_type_description
_atom_type_scat_dispersion_real
_atom_type_scat_dispersion_imag
_atom_type_scat_source
C C 0.0033 0.0016 'International Tables Vol C Tables 4.2.6.8 and 6.1.1.4'
H H 0.0000 0.0000 'International Tables Vol C Tables 4.2.6.8 and 6.1.1.4'
O O 0.0106 0.0060 'International Tables Vol C Tables 4.2.6.8 and 6.1.1.4'
Cl Cl 0.1484 0.1585 'International Tables Vol C Tables 4.2.6.8 and 6.1.1.4'
N N 0.0061 0.0033 'International Tables Vol C Tables 4.2.6.8 and 6.1.1.4'
Ni Ni 0.3393 1.1124 'International Tables Vol C Tables 4.2.6.8 and 6.1.1.4'

loop_
_geom_angle_atom_site_label_1
_geom_angle_atom_site_label_2
_geom_angle_atom_site_label_3
_geom_angle
_geom_angle_site_symmetry_1
_geom_angle_site_symmetry_3
_geom_angle_publ_flag
N1 Ni N5 102.7(2) . . ?
N1 Ni N3 162.9(2) . . ?
N5 Ni N3 94.4(2) . . ?
N1 Ni N4 78.5(3) . . ?
N5 Ni N4 102.5(3) . . ?
N3 Ni N4 97.9(2) . . ?
N1 Ni N2 79.5(2) . . ?
N5 Ni N2 108.2(2) . . ?
N3 Ni N2 95.4(2) . . ?
N4 Ni N2 145.4(3) . . ?
C10 N1 C1 121.6(7) . . ?
C10 N1 Ni 118.6(5) . . ?
C1 N1 Ni 119.6(5) . . ?
C2 N2 C3 111.8(6) . . ?
C2 N2 Ni 110.8(4) . . ?
C3 N2 Ni 102.0(4) . . ?
C2 N2 H2C 110.6 . . ?
C3 N2 H2C 110.6 . . ?
Ni N2 H2C 110.6 . . ?
C14 N3 C5 109.4(7) . . ?
C14 N3 C6 107.3(6) . . ?
C5 N3 C6 107.3(6) . . ?
C14 N3 Ni 112.1(5) . . ?
C5 N3 Ni 106.8(5) . . ?
C6 N3 Ni 113.9(5) . . ?
C9 N4 C8 116.1(7) . . ?
C9 N4 Ni 105.8(5) . . ?
C8 N4 Ni 117.9(5) . . ?
C9 N4 H4C 105.3 . . ?
C8 N4 H4C 105.3 . . ?
Ni N4 H4C 105.3 . . ?
C16 N5 Ni 116.2(5) . . ?
C16 N5 H5C 108.2 . . ?
Ni N5 H5C 108.2 . . ?
C16 N5 H5D 108.2 . . ?
Ni N5 H5D 108.2 . . ?
H5C N5 H5D 107.4 . . ?
N1 C1 C13 120.3(8) . . ?
N1 C1 C2 114.6(6) . . ?
C13 C1 C2 125.1(8) . . ?
N2 C2 C1 110.3(6) . . ?
N2 C2 C18 110.4(7) . . ?
C1 C2 C18 110.9(6) . . ?
N2 C2 H2A 108.4 . . ?
C1 C2 H2A 108.4 . . ?
C18 C2 H2A 108.4 . . ?
N2 C3 C4 110.7(7) . . ?
N2 C3 H3C 109.5 . . ?
C4 C3 H3C 109.5 . . ?
N2 C3 H3D 109.5 . . ?
C4 C3 H3D 109.5 . . ?
H3C C3 H3D 108.1 . . ?
C5 C4 C3 118.1(7) . . ?
C5 C4 H4A 107.8 . . ?
C3 C4 H4A 107.8 . . ?
C5 C4 H4B 107.8 . . ?
C3 C4 H4B 107.8 . . ?
H4A C4 H4B 107.1 . . ?
N3 C5 C4 116.3(6) . . ?
N3 C5 H5A 108.2 . . ?
C4 C5 H5A 108.2 . . ?
N3 C5 H5B 108.2 . . ?
C4 C5 H5B 108.2 . . ?
H5A C5 H5B 107.4 . . ?
C7 C6 N3 118.6(7) . . ?
C7 C6 H6A 107.7 . . ?
N3 C6 H6A 107.7 . . ?
C7 C6 H6B 107.7 . . ?
N3 C6 H6B 107.7 . . ?
H6A C6 H6B 107.1 . . ?
C6 C7 C8 116.0(7) . . ?
C6 C7 H7A 108.3 . . ?
C8 C7 H7A 108.3 . . ?
C6 C7 H7B 108.3 . . ?
C8 C7 H7B 108.3 . . ?
H7A C7 H7B 107.4 . . ?
N4 C8 C7 109.6(7) . . ?
N4 C8 H8A 109.8 . . ?
C7 C8 H8A 109.8 . . ?
N4 C8 H8B 109.8 . . ?
C7 C8 H8B 109.8 . . ?
H8A C8 H8B 108.2 . . ?
C17 C9 N4 115.3(8) . . ?
C17 C9 C10 114.7(8) . . ?
N4 C9 C10 107.1(6) . . ?
C17 C9 H9A 106.3 . . ?
N4 C9 H9A 106.3 . . ?
C10 C9 H9A 106.3 . . ?
N1 C10 C11 120.0(8) . . ?
N1 C10 C9 112.0(7) . . ?
C11 C10 C9 128.0(8) . . ?
C10 C11 C12 119.5(9) . . ?
C10 C11 H11A 120.2 . . ?
C12 C11 H11A 120.2 . . ?
C13 C12 C11 120.4(8) . . ?
C13 C12 H12A 119.8 . . ?
C11 C12 H12A 119.8 . . ?
C12 C13 C1 118.1(8) . . ?
C12 C13 H13A 121.0 . . ?
C1 C13 H13A 121.0 . . ?
N3 C14 C15 116.8(7) . . ?
N3 C14 H14A 108.1 . . ?
C15 C14 H14A 108.1 . . ?
N3 C14 H14B 108.1 . . ?
C15 C14 H14B 108.1 . . ?
H14A C14 H14B 107.3 . . ?
C14 C15 C16 116.1(7) . . ?
C14 C15 H15A 108.3 . . ?
C16 C15 H15A 108.3 . . ?
C14 C15 H15B 108.3 . . ?
C16 C15 H15B 108.3 . . ?
H15A C15 H15B 107.4 . . ?
N5 C16 C15 111.3(7) . . ?
N5 C16 H16A 109.4 . . ?
C15 C16 H16A 109.4 . . ?
N5 C16 H16B 109.4 . . ?
C15 C16 H16B 109.4 . . ?
H16A C16 H16B 108.0 . . ?
C2 C18 H18A 109.5 . . ?
C2 C18 H18B 109.5 . . ?
H18A C18 H18B 109.5 . . ?
C2 C18 H18C 109.5 . . ?
H18A C18 H18C 109.5 . . ?
H18B C18 H18C 109.5 . . ?
C9 C17 H17A 109.5 . . ?
C9 C17 H17B 109.5 . . ?
H17A C17 H17B 109.5 . . ?
C9 C17 H17C 109.5 . . ?
H17A C17 H17C 109.5 . . ?
H17B C17 H17C 109.5 . . ?
O14 Cl1 O13 109.4(6) . . ?
O14 Cl1 O11 109.4(4) . . ?
O13 Cl1 O11 109.7(4) . . ?
O14 Cl1 O12 108.9(5) . . ?
O13 Cl1 O12 109.1(5) . . ?
O11 Cl1 O12 110.4(4) . . ?
O22 Cl2 O23 111.1(6) . . ?
O22 Cl2 O24 109.0(6) . . ?
O23 Cl2 O24 108.0(6) . . ?
O22 Cl2 O21 109.7(4) . . ?
O23 Cl2 O21 108.1(5) . . ?
O24 Cl2 O21 110.9(5) . . ?

loop_
_geom_bond_atom_site_label_1
_geom_bond_atom_site_label_2
_geom_bond_distance
_geom_bond_site_symmetry_2
_geom_bond_publ_flag
Ni N1 1.990(6) . ?
Ni N5 2.018(6) . ?
Ni N3 2.042(6) . ?
Ni N4 2.101(6) . ?
Ni N2 2.124(6) . ?
N1 C10 1.328(10) . ?
N1 C1 1.348(9) . ?
N2 C2 1.476(9) . ?
N2 C3 1.500(9) . ?
N2 H2C 0.9100 . ?
N3 C14 1.476(10) . ?
N3 C5 1.502(9) . ?
N3 C6 1.510(10) . ?
N4 C9 1.474(9) . ?
N4 C8 1.477(9) . ?
N4 H4C 0.9100 . ?
N5 C16 1.467(10) . ?
N5 H5C 0.9000 . ?
N5 H5D 0.9000 . ?
C1 C13 1.376(10) . ?
C1 C2 1.512(11) . ?
C2 C18 1.538(10) . ?
C2 H2A 0.9800 . ?
C3 C4 1.514(11) . ?
C3 H3C 0.9700 . ?
C3 H3D 0.9700 . ?
C4 C5 1.510(11) . ?
C4 H4A 0.9700 . ?
C4 H4B 0.9700 . ?
C5 H5A 0.9700 . ?
C5 H5B 0.9700 . ?
C6 C7 1.494(12) . ?
C6 H6A 0.9700 . ?
C6 H6B 0.9700 . ?
C7 C8 1.509(11) . ?
C7 H7A 0.9700 . ?
C7 H7B 0.9700 . ?
C8 H8A 0.9700 . ?
C8 H8B 0.9700 . ?
C9 C17 1.458(13) . ?
C9 C10 1.536(11) . ?
C9 H9A 0.9800 . ?
C10 C11 1.353(11) . ?
C11 C12 1.382(12) . ?
C11 H11A 0.9300 . ?
C12 C13 1.364(12) . ?
C12 H12A 0.9300 . ?
C13 H13A 0.9300 . ?
C14 C15 1.510(11) . ?
C14 H14A 0.9700 . ?
C14 H14B 0.9700 . ?
C15 C16 1.528(11) . ?
C15 H15A 0.9700 . ?
C15 H15B 0.9700 . ?
C16 H16A 0.9700 . ?
C16 H16B 0.9700 . ?
C18 H18A 0.9600 . ?
C18 H18B 0.9600 . ?
C18 H18C 0.9600 . ?
C17 H17A 0.9600 . ?
C17 H17B 0.9600 . ?
C17 H17C 0.9600 . ?
Cl1 O14 1.393(6) . ?
Cl1 O13 1.400(6) . ?
Cl1 O11 1.399(6) . ?
Cl1 O12 1.408(6) . ?
Cl2 O22 1.391(7) . ?
Cl2 O23 1.393(7) . ?
Cl2 O24 1.410(7) . ?
Cl2 O21 1.433(6) . ?
